data_7252102
loop_
_publ_author_name
'Gerstenberger, Jan'
'Werbilo, Timm'
'Haas, Marvin'
'Serban, Simona'
'Basso, Alessandra'
'Dom\'inguez de Mar\'ia, Pablo'
'Kara, Selin'

_publ_section_title
;
 Process-intensified enzymatic decarboxylation using immobilized
 arylmalonate decarboxylase for sustainable asymmetric synthesis of
 \a-arylpropionic acids
;
_journal_name_full 'Green Chemistry'
_journal_paper_doi 10.1039/D6GC02400A
_journal_year 2026
_chemical_formula_moiety 'C18 H17 F O4'
_chemical_formula_sum 'C18 H17 F O4'
_chemical_formula_weight 316.32
_space_group_crystal_system monoclinic
_space_group_IT_number 14
_space_group_name_Hall '-P 2ybc'
_space_group_name_H-M_alt 'P 1 21/c 1'
_atom_sites_solution_hydrogens geom
_atom_sites_solution_primary dual
_audit_block_doi 10.5517/ccdc.csd.cc2rgqxw
_audit_creation_date 2025-02-21
_audit_creation_method
;
Olex2 1.5-ac5-024
(compiled 2022.04.12 svn.rca3783a0 for Rigaku Oxford Diffraction, GUI svn.r6498)
;
_audit_update_record
;
2026-04-15 deposited with the CCDC.	2026-06-02 downloaded from the CCDC.
;
_cell_angle_alpha 90
_cell_angle_beta 100.073(2)
_cell_angle_gamma 90
_cell_formula_units_Z 4
_cell_length_a 6.11690(10)
_cell_length_b 14.9307(2)
_cell_length_c 16.7379(3)
_cell_measurement_reflns_used 6607
_cell_measurement_temperature 99.99(10)
_cell_measurement_theta_max 72.3060
_cell_measurement_theta_min 3.9800
_cell_volume 1505.10(4)
_computing_cell_refinement 'CrysAlisPro 1.171.43.95a (Rigaku OD, 2023)'
_computing_data_collection 'CrysAlisPro system (CCD 43.95a 64-bit (release 03-11-2023))'
_computing_data_reduction 'CrysAlisPro 1.171.43.95a (Rigaku OD, 2023)'
_computing_molecular_graphics 'Olex2 1.5-ac5-024 (Dolomanov et al., 2009)'
_computing_publication_material 'Olex2 1.5-ac5-024 (Dolomanov et al., 2009)'
_computing_structure_refinement 'SHELXL 2019/3 (Sheldrick, 2015)'
_computing_structure_solution 'SHELXT  (Sheldrick, 2015)'
_diffrn_ambient_environment N~2~
_diffrn_ambient_temperature 99.99(10)
_diffrn_detector 'Hybrid Pixel Array Detector'
_diffrn_detector_area_resol_mean 5.8140
_diffrn_measured_fraction_theta_full 0.978
_diffrn_measured_fraction_theta_max 0.952
_diffrn_measurement_details
;
List of Runs (angles in degrees, time in seconds):

  # Type    Start    End  Width  t~exp~   \w     \q     \k     \f   Frames
#--------------------------------------------------------------------------
  1  \w    -89.00  37.00   0.50    2.75    --    0.00 -43.00-172.00  252
  2  \w    -38.00  89.00   0.50    2.75    --    0.00  77.00 149.00  254
  3  \w      7.00 107.00   0.50   11.02    --   96.30 -77.00  24.00  200
  4  \w     83.00 123.00   0.50   11.02    --   96.30  43.00 -20.00   80
  5  \w     46.00  71.00   0.50   11.02    --   96.30 -43.00-172.00   50
  6  \w    122.00 147.00   0.50   11.02    --   96.30  77.00 149.00   50
  7  \w    -35.00   9.00   0.50    2.75    --    0.00  38.00  90.00   88
  8  \w     23.00  89.00   0.50    2.75    --    0.00  38.00  90.00  132
  9  \w     55.00 128.00   0.50   11.02    --   96.30 -61.00 -30.00  146
 10  \w     17.00  43.00   0.50   11.02    --   96.30 -61.00 -30.00   52
 11  \w    116.00 148.00   0.50   11.02    --   96.30  61.00-180.00   64
 12  \w     62.00 145.00   0.50   11.02    --   96.30  61.00  60.00  166
 13  \w     63.00 186.00   0.50   11.02    --   96.30  45.00 -60.00  246
 14  \w    138.00 186.00   0.50   11.02    --   96.30  61.00-120.00   96
 15  \w    -50.00 -25.00   0.50    2.75    --    0.00 -77.00  24.00   50
 16  \w    -50.00 -25.00   0.50    2.75    --    0.00 -43.00-172.00   50
 17  \w    -89.00  39.00   0.50    2.75    --    0.00 -38.00  60.00  256
 18  \w     78.00 104.00   0.50    0.50    --   96.30 -82.00-120.00   52
 19  \w     26.00  93.00   0.50    0.50    --   96.30 -82.00 -30.00  134
;
_diffrn_measurement_device 'four-circle diffractometer'
_diffrn_measurement_device_type 'XtaLAB AFC12 (RINC): Kappa single'
_diffrn_measurement_method '\w scans'
_diffrn_orient_matrix_type 'CrysAlisPro convention (1999,Acta A55,543-557)'
_diffrn_orient_matrix_UB_11 0.0131699000
_diffrn_orient_matrix_UB_12 -0.1028806000
_diffrn_orient_matrix_UB_13 -0.0038462000
_diffrn_orient_matrix_UB_21 0.0972650000
_diffrn_orient_matrix_UB_22 0.0069712000
_diffrn_orient_matrix_UB_23 -0.0787300000
_diffrn_orient_matrix_UB_31 0.2362377000
_diffrn_orient_matrix_UB_32 0.0029116000
_diffrn_orient_matrix_UB_33 0.0502570000
_diffrn_radiation_monochromator mirror
_diffrn_radiation_probe x-ray
_diffrn_radiation_type 'Cu K\a'
_diffrn_radiation_wavelength 1.54184
_diffrn_reflns_av_R_equivalents 0.0292
_diffrn_reflns_av_unetI/netI 0.0264
_diffrn_reflns_Laue_measured_fraction_full 0.978
_diffrn_reflns_Laue_measured_fraction_max 0.952
_diffrn_reflns_limit_h_max 7
_diffrn_reflns_limit_h_min -6
_diffrn_reflns_limit_k_max 17
_diffrn_reflns_limit_k_min -18
_diffrn_reflns_limit_l_max 19
_diffrn_reflns_limit_l_min -20
_diffrn_reflns_number 10025
_diffrn_reflns_point_group_measured_fraction_full 0.978
_diffrn_reflns_point_group_measured_fraction_max 0.952
_diffrn_reflns_theta_full 67.684
_diffrn_reflns_theta_max 72.672
_diffrn_reflns_theta_min 3.995
_diffrn_source 'micro-focus sealed X-ray tube'
_diffrn_source_type 'Rigaku (Cu) X-ray Source'
_exptl_absorpt_coefficient_mu 0.889
_exptl_absorpt_correction_T_max 1.00000
_exptl_absorpt_correction_T_min 0.66763
_exptl_absorpt_correction_type multi-scan
_exptl_absorpt_process_details
;
CrysAlisPro 1.171.43.95a (Rigaku Oxford Diffraction, 2023)
Empirical absorption correction using spherical harmonics,
implemented in SCALE3 ABSPACK scaling algorithm.
;
_exptl_crystal_colour colourless
_exptl_crystal_colour_primary colourless
_exptl_crystal_density_diffrn 1.396
_exptl_crystal_description needle
_exptl_crystal_F_000 664
_exptl_crystal_size_max 0.621
_exptl_crystal_size_mid 0.141
_exptl_crystal_size_min 0.089
_refine_diff_density_max 0.482
_refine_diff_density_min -0.194
_refine_diff_density_rms 0.042
_refine_ls_extinction_method none
_refine_ls_goodness_of_fit_ref 1.022
_refine_ls_hydrogen_treatment constr
_refine_ls_matrix_type full
_refine_ls_number_parameters 211
_refine_ls_number_reflns 2854
_refine_ls_number_restraints 0
_refine_ls_restrained_S_all 1.022
_refine_ls_R_factor_all 0.0395
_refine_ls_R_factor_gt 0.0352
_refine_ls_shift/su_max 0.001
_refine_ls_shift/su_mean 0.000
_refine_ls_structure_factor_coef Fsqd
_refine_ls_weighting_details 'w=1/[\s^2^(Fo^2^)+(0.0505P)^2^+0.6082P] where P=(Fo^2^+2Fc^2^)/3'
_refine_ls_weighting_scheme calc
_refine_ls_wR_factor_gt 0.0960
_refine_ls_wR_factor_ref 0.0982
_reflns_Friedel_coverage 0.000
_reflns_number_gt 2554
_reflns_number_total 2854
_reflns_threshold_expression 'I > 2\s(I)'
_cod_data_source_file d6gc02400a2.cif
_cod_data_source_block dm-fbm
_cod_database_code 7252102
_shelx_shelxl_version_number 2019/3
_chemical_oxdiff_formula C18H17FO4
_shelx_space_group_comment
;
The symmetry employed for this shelxl refinement is uniquely defined
by the following loop, which should always be used as a source of
symmetry information in preference to the above space-group names.
They are only intended as comments.
;
_shelx_estimated_absorpt_t_max 0.924
_shelx_estimated_absorpt_t_min 0.609
_olex2_refinement_description
;
1. Fixed Uiso
 At 1.2 times of:
  All C(H) groups
 At 1.5 times of:
  All C(H,H,H) groups
2.a Aromatic/amide H refined with riding coordinates:
 C5(H5), C3(H3), C2(H2), C12(H12), C8(H8), C11(H11), C9(H9), C10(H10)
2.b Idealised Me refined as rotating group:
 C23(H23A,H23B,H23C), C20(H20A,H20B,H20C), C17(H17A,H17B,H17C)
;
_olex2_date_sample_submission 2025-02-20
_olex2_exptl_crystal_mounting_method 'mounted on a 18 mm mounted CryoLoop (20 micron, 0.2 - 0.3 mm, Hampton Research)'
_olex2_submission_original_sample_id DM-FBM
_olex2_submission_special_instructions 'No special instructions were received'
_oxdiff_exptl_absorpt_empirical_details
;
Empirical correction (ABSPACK) includes:
- Absorption correction using spherical harmonics
- Frame scaling
;
_oxdiff_exptl_absorpt_empirical_full_max 2.429
_oxdiff_exptl_absorpt_empirical_full_min 0.373

loop_
_space_group_symop_operation_xyz
'x, y, z'
'-x, y+1/2, -z+1/2'
'-x, -y, -z'
'x, -y-1/2, z-1/2'

loop_
_atom_site_label
_atom_site_type_symbol
_atom_site_fract_x
_atom_site_fract_y
_atom_site_fract_z
_atom_site_U_iso_or_equiv
_atom_site_adp_type
_atom_site_occupancy
_atom_site_site_symmetry_order
_atom_site_calc_flag
_atom_site_refinement_flags_posn
_atom_site_refinement_flags_adp
_atom_site_refinement_flags_occupancy
_atom_site_disorder_assembly
_atom_site_disorder_group
F13 F -0.06160(13) 0.33423(5) 0.60623(5) 0.0264(2) Uani 1 1 d . . . . .
O19 O 0.38462(16) 0.61163(6) 0.82669(6) 0.0238(2) Uani 1 1 d . . . . .
O22 O 0.75278(16) 0.34851(6) 0.83675(6) 0.0260(2) Uani 1 1 d . . . . .
O16 O 0.67560(17) 0.39601(6) 0.95595(6) 0.0249(2) Uani 1 1 d . . . . .
O21 O 0.73766(17) 0.56898(7) 0.86819(7) 0.0319(3) Uani 1 1 d . . . . .
C6 C 0.1345(2) 0.37606(8) 0.63399(8) 0.0183(3) Uani 1 1 d . . . . .
C5 C 0.1831(2) 0.39436(8) 0.71598(8) 0.0183(3) Uani 1 1 d . . . . .
H5 H 0.080363 0.379632 0.750441 0.022 Uiso 1 1 calc R U . . .
C4 C 0.3851(2) 0.43476(8) 0.74743(8) 0.0174(3) Uani 1 1 d . . . . .
C18 C 0.5448(2) 0.55089(8) 0.84708(8) 0.0198(3) Uani 1 1 d . . . . .
C1 C 0.2747(2) 0.39575(8) 0.57916(8) 0.0181(3) Uani 1 1 d . . . . .
C7 C 0.2189(2) 0.37450(8) 0.49120(8) 0.0185(3) Uani 1 1 d . . . . .
C3 C 0.5305(2) 0.45595(8) 0.69437(8) 0.0195(3) Uani 1 1 d . . . . .
H3 H 0.668611 0.483772 0.714833 0.023 Uiso 1 1 calc R U . . .
C2 C 0.4754(2) 0.43682(8) 0.61229(8) 0.0195(3) Uani 1 1 d . . . . .
H2 H 0.576981 0.452070 0.577553 0.023 Uiso 1 1 calc R U . . .
C12 C 0.0110(2) 0.39453(8) 0.44569(8) 0.0209(3) Uani 1 1 d . . . . .
H12 H -0.100195 0.420405 0.471574 0.025 Uiso 1 1 calc R U . . .
C14 C 0.4512(2) 0.45527(8) 0.83810(8) 0.0183(3) Uani 1 1 d . . . . .
C23 C 0.2569(2) 0.44618(9) 0.88477(8) 0.0216(3) Uani 1 1 d . . . . .
H23A H 0.131444 0.482402 0.858138 0.032 Uiso 1 1 calc R U . . .
H23B H 0.303767 0.467097 0.940641 0.032 Uiso 1 1 calc R U . . .
H23C H 0.211656 0.383242 0.885277 0.032 Uiso 1 1 calc R U . . .
C8 C 0.3795(2) 0.33566(8) 0.45195(8) 0.0216(3) Uani 1 1 d . . . . .
H8 H 0.521920 0.321638 0.482029 0.026 Uiso 1 1 calc R U . . .
C15 C 0.6445(2) 0.39337(8) 0.87502(8) 0.0191(3) Uani 1 1 d . . . . .
C11 C -0.0351(2) 0.37698(9) 0.36277(8) 0.0237(3) Uani 1 1 d . . . . .
H11 H -0.176623 0.391489 0.332214 0.028 Uiso 1 1 calc R U . . .
C9 C 0.3321(2) 0.31742(9) 0.36916(9) 0.0252(3) Uani 1 1 d . . . . .
H9 H 0.441806 0.290588 0.343151 0.030 Uiso 1 1 calc R U . . .
C10 C 0.1262(3) 0.33816(9) 0.32466(8) 0.0259(3) Uani 1 1 d . . . . .
H10 H 0.094828 0.325948 0.268111 0.031 Uiso 1 1 calc R U . . .
C20 C 0.4570(3) 0.70418(9) 0.83461(9) 0.0286(3) Uani 1 1 d . . . . .
H20A H 0.579513 0.713233 0.804775 0.043 Uiso 1 1 calc R U . . .
H20B H 0.507312 0.718305 0.892063 0.043 Uiso 1 1 calc R U . . .
H20C H 0.333028 0.743547 0.812352 0.043 Uiso 1 1 calc R U . . .
C17 C 0.8631(2) 0.34568(10) 0.99810(8) 0.0265(3) Uani 1 1 d . . . . .
H17A H 0.861321 0.285260 0.975120 0.040 Uiso 1 1 calc R U . . .
H17B H 0.853562 0.341732 1.055840 0.040 Uiso 1 1 calc R U . . .
H17C H 1.001249 0.375955 0.991893 0.040 Uiso 1 1 calc R U . . .

loop_
_atom_site_aniso_label
_atom_site_aniso_U_11
_atom_site_aniso_U_22
_atom_site_aniso_U_33
_atom_site_aniso_U_23
_atom_site_aniso_U_13
_atom_site_aniso_U_12
F13 0.0204(4) 0.0337(4) 0.0252(4) -0.0056(3) 0.0044(4) -0.0091(3)
O19 0.0235(5) 0.0171(4) 0.0309(5) -0.0017(4) 0.0047(5) 0.0004(4)
O22 0.0235(5) 0.0297(5) 0.0246(5) -0.0013(4) 0.0040(5) 0.0071(4)
O16 0.0251(5) 0.0291(5) 0.0195(5) 0.0006(4) 0.0012(4) 0.0063(4)
O21 0.0215(5) 0.0254(5) 0.0455(6) -0.0020(5) -0.0028(5) -0.0048(4)
C6 0.0143(6) 0.0165(6) 0.0236(7) -0.0018(5) 0.0019(6) -0.0015(5)
C5 0.0168(6) 0.0176(6) 0.0215(6) -0.0006(5) 0.0054(6) 0.0000(5)
C4 0.0178(6) 0.0142(5) 0.0198(6) -0.0002(5) 0.0021(6) 0.0019(5)
C18 0.0217(7) 0.0202(6) 0.0178(6) -0.0023(5) 0.0043(6) -0.0006(5)
C1 0.0184(6) 0.0143(5) 0.0215(6) 0.0005(5) 0.0036(6) 0.0034(5)
C7 0.0205(7) 0.0143(5) 0.0211(6) 0.0012(5) 0.0046(6) -0.0014(5)
C3 0.0160(6) 0.0185(6) 0.0236(7) 0.0006(5) 0.0020(6) -0.0015(5)
C2 0.0180(6) 0.0184(6) 0.0234(6) 0.0019(5) 0.0067(6) 0.0007(5)
C12 0.0210(7) 0.0179(6) 0.0238(7) -0.0005(5) 0.0041(6) 0.0007(5)
C14 0.0167(6) 0.0184(6) 0.0196(6) -0.0012(5) 0.0028(6) -0.0007(5)
C23 0.0198(7) 0.0239(6) 0.0215(6) -0.0025(5) 0.0048(6) -0.0016(5)
C8 0.0209(7) 0.0205(6) 0.0241(7) 0.0018(5) 0.0057(6) 0.0017(5)
C15 0.0184(7) 0.0176(6) 0.0214(6) -0.0005(5) 0.0033(6) -0.0033(5)
C11 0.0237(7) 0.0221(6) 0.0234(7) 0.0021(5) -0.0008(6) -0.0015(5)
C9 0.0294(8) 0.0236(6) 0.0246(7) -0.0009(5) 0.0103(7) 0.0012(6)
C10 0.0348(8) 0.0240(6) 0.0189(6) -0.0011(5) 0.0048(7) -0.0037(6)
C20 0.0369(8) 0.0175(6) 0.0337(8) -0.0029(6) 0.0121(7) -0.0016(6)
C17 0.0242(7) 0.0320(7) 0.0227(7) 0.0046(6) 0.0022(6) 0.0042(6)

loop_
_atom_type_symbol
_atom_type_description
_atom_type_scat_dispersion_real
_atom_type_scat_dispersion_imag
_atom_type_scat_source
C C 0.0181 0.0091 'International Tables Vol C Tables 4.2.6.8 and 6.1.1.4'
H H 0.0000 0.0000 'International Tables Vol C Tables 4.2.6.8 and 6.1.1.4'
F F 0.0727 0.0534 'International Tables Vol C Tables 4.2.6.8 and 6.1.1.4'
O O 0.0492 0.0322 'International Tables Vol C Tables 4.2.6.8 and 6.1.1.4'

loop_
_exptl_crystal_face_index_h
_exptl_crystal_face_index_k
_exptl_crystal_face_index_l
_exptl_crystal_face_perp_dist
1 9 3 0.0446
-3 5 -3 0.1953
-1 -9 -3 0.0446
0 1 -11 0.0377
-4 -1 2 0.2400
0 -1 11 0.0862
1 -1 0 0.3427
2 -1 -1 0.3646

loop_
_geom_angle_atom_site_label_1
_geom_angle_atom_site_label_2
_geom_angle_atom_site_label_3
_geom_angle
_geom_angle_site_symmetry_1
_geom_angle_site_symmetry_3
_geom_angle_publ_flag
C18 O19 C20 115.17(11) . . ?
C15 O16 C17 116.07(10) . . ?
F13 C6 C5 117.03(10) . . ?
F13 C6 C1 118.67(12) . . ?
C5 C6 C1 124.28(12) . . ?
C6 C5 C4 118.96(11) . . ?
C5 C4 C3 118.59(12) . . ?
C5 C4 C14 121.62(10) . . ?
C3 C4 C14 119.79(12) . . ?
O19 C18 C14 111.23(11) . . ?
O21 C18 O19 124.16(12) . . ?
O21 C18 C14 124.60(12) . . ?
C6 C1 C7 123.13(12) . . ?
C6 C1 C2 115.51(12) . . ?
C2 C1 C7 121.36(11) . . ?
C12 C7 C1 121.63(11) . . ?
C12 C7 C8 118.69(12) . . ?
C8 C7 C1 119.66(12) . . ?
C2 C3 C4 120.76(12) . . ?
C3 C2 C1 121.89(11) . . ?
C11 C12 C7 120.69(12) . . ?
C4 C14 C18 108.20(10) . . ?
C4 C14 C23 113.07(11) . . ?
C4 C14 C15 109.17(10) . . ?
C18 C14 C23 109.89(10) . . ?
C18 C14 C15 105.74(10) . . ?
C23 C14 C15 110.49(10) . . ?
C9 C8 C7 120.47(13) . . ?
O22 C15 O16 124.25(13) . . ?
O22 C15 C14 125.14(12) . . ?
O16 C15 C14 110.61(10) . . ?
C10 C11 C12 119.93(13) . . ?
C10 C9 C8 120.29(12) . . ?
C9 C10 C11 119.93(13) . . ?

loop_
_geom_bond_atom_site_label_1
_geom_bond_atom_site_label_2
_geom_bond_distance
_geom_bond_site_symmetry_2
_geom_bond_publ_flag
F13 C6 1.3599(15) . ?
O19 C18 1.3350(16) . ?
O19 C20 1.4500(16) . ?
O22 C15 1.2025(15) . ?
O16 C15 1.3353(16) . ?
O16 C17 1.4472(17) . ?
O21 C18 1.2015(17) . ?
C6 C5 1.3797(18) . ?
C6 C1 1.3927(17) . ?
C5 C4 1.3929(19) . ?
C4 C3 1.3988(17) . ?
C4 C14 1.5315(17) . ?
C18 C14 1.5358(17) . ?
C1 C7 1.4862(18) . ?
C1 C2 1.3974(19) . ?
C7 C12 1.396(2) . ?
C7 C8 1.3998(17) . ?
C3 C2 1.3859(19) . ?
C12 C11 1.3920(19) . ?
C14 C23 1.5383(16) . ?
C14 C15 1.5422(18) . ?
C8 C9 1.3921(19) . ?
C11 C10 1.3919(19) . ?
C9 C10 1.382(2) . ?

loop_
_exptl_oxdiff_crystal_face_indexfrac_h
_exptl_oxdiff_crystal_face_indexfrac_k
_exptl_oxdiff_crystal_face_indexfrac_l
_exptl_oxdiff_crystal_face_x
_exptl_oxdiff_crystal_face_y
_exptl_oxdiff_crystal_face_z
0.6476 9.0902 2.9762 -0.9381 -0.1080 0.3290
-3.0820 4.8737 -2.5993 -0.5320 -0.0612 -0.8445
-0.6476 -9.0902 -2.9762 0.9381 0.1080 -0.3290
0.1970 1.3964 -10.6651 -0.1000 0.8686 -0.4854
-3.9370 -1.2105 2.1585 0.0644 -0.5613 -0.8251
-0.1808 -1.3919 10.6601 0.0998 -0.8666 0.4890
1.0010 -1.0023 0.4985 0.1144 0.0511 0.2586
2.0007 -1.0050 -1.0024 0.1336 0.2665 0.4193
